data_4080557
loop_
_publ_author_name
'Bou\<ska, Marek'
'Dost\'al, Libor'
'R\%u\<zi\<cka, Ale\<s'
'Jambor, Roman'

_publ_section_title
;
 Stabilization of Three-Coordinated Germanium(II) and Tin(II) Cations by a
 Neutral Chelating Ligand
;
_journal_issue 6
_journal_name_full Organometallics
_journal_page_first 1995
_journal_paper_doi 10.1021/om400082t
_journal_volume 32
_journal_year 2013
_chemical_formula_moiety 'C20 H26 Cl Ge N2 O, Cl3 Ge'
_chemical_formula_sum 'C20 H26 Cl4 Ge2 N2 O'
_chemical_formula_weight 597.41
_chemical_name_systematic
; 
 ? 
;
_space_group_IT_number 61
_symmetry_cell_setting orthorhombic
_symmetry_space_group_name_Hall '-P 2ac 2ab'
_symmetry_space_group_name_H-M 'P b c a'
_atom_sites_solution_hydrogens geom
_atom_sites_solution_primary direct
_atom_sites_solution_secondary difmap
_audit_creation_method SHELXL-97
_cell_angle_alpha 90
_cell_angle_beta 90
_cell_angle_gamma 90
_cell_formula_units_Z 8
_cell_length_a 12.1840(8)
_cell_length_b 14.9510(16)
_cell_length_c 27.754(3)
_cell_measurement_reflns_used 35910
_cell_measurement_temperature 150(1)
_cell_measurement_theta_max 27.5
_cell_measurement_theta_min 1
_cell_volume 5055.8(8)
_computing_cell_refinement 'COLLECT and DENZO'
_computing_data_collection 'COLLECT (Hooft, 1998) and DENZO (Otwinowski & Minor, 1997)'
_computing_data_reduction 'COLLECT and DENZO'
_computing_molecular_graphics 'PLATON (Spek, 2003)'
_computing_publication_material 'SHELXL-97 (Sheldrick, 2008)'
_computing_structure_refinement 'SHELXL-97 (Sheldrick, 1997)'
_computing_structure_solution 'SIR92 (Altomare et al., 1994)'
_diffrn_ambient_temperature 150(1)
_diffrn_detector_area_resol_mean 9.091
_diffrn_measured_fraction_theta_full 0.985
_diffrn_measured_fraction_theta_max 0.985
_diffrn_measurement_device_type 'Bruker Nonius KappaCCD area detector'
_diffrn_measurement_method '\f and \w scans to fill the Ewald sphere'
_diffrn_radiation_monochromator graphite
_diffrn_radiation_source 'fine-focus sealed tube'
_diffrn_radiation_type MoK\a
_diffrn_radiation_wavelength 0.71073
_diffrn_reflns_av_R_equivalents 0.1279
_diffrn_reflns_av_sigmaI/netI 0.0561
_diffrn_reflns_limit_h_max 15
_diffrn_reflns_limit_h_min -15
_diffrn_reflns_limit_k_max 14
_diffrn_reflns_limit_k_min -19
_diffrn_reflns_limit_l_max 35
_diffrn_reflns_limit_l_min -33
_diffrn_reflns_number 35815
_diffrn_reflns_theta_full 27.50
_diffrn_reflns_theta_max 27.50
_diffrn_reflns_theta_min 2.22
_diffrn_standards_number 0
_exptl_absorpt_coefficient_mu 2.815
_exptl_absorpt_correction_T_max 0.676
_exptl_absorpt_correction_T_min 0.432
_exptl_absorpt_correction_type integration
_exptl_absorpt_process_details
;
Gaussian integration (Coppens, 1970)
;
_exptl_crystal_colour yellow
_exptl_crystal_density_diffrn 1.570
_exptl_crystal_density_method 'not measured'
_exptl_crystal_description plate
_exptl_crystal_F_000 2400
_exptl_crystal_size_max 0.43
_exptl_crystal_size_mid 0.29
_exptl_crystal_size_min 0.19
_refine_diff_density_max 1.061
_refine_diff_density_min -0.933
_refine_diff_density_rms 0.131
_refine_ls_extinction_method none
_refine_ls_goodness_of_fit_ref 1.121
_refine_ls_hydrogen_treatment constr
_refine_ls_matrix_type full
_refine_ls_number_parameters 262
_refine_ls_number_reflns 5708
_refine_ls_number_restraints 0
_refine_ls_restrained_S_all 1.121
_refine_ls_R_factor_all 0.0938
_refine_ls_R_factor_gt 0.0593
_refine_ls_shift/su_max 0.000
_refine_ls_shift/su_mean 0.000
_refine_ls_structure_factor_coef Fsqd
_refine_ls_weighting_details 'calc w=1/[\s^2^(Fo^2^)+(0.0000P)^2^+23.1742P] where P=(Fo^2^+2Fc^2^)/3'
_refine_ls_weighting_scheme calc
_refine_ls_wR_factor_gt 0.1056
_refine_ls_wR_factor_ref 0.1275
_reflns_number_gt 4119
_reflns_number_total 5708
_reflns_threshold_expression >2sigma(I)
_cod_data_source_file om400082t_si_002.cif
_cod_data_source_block '_compound1'
_cod_database_code 4080557

loop_
_symmetry_equiv_pos_as_xyz
'x, y, z'
'-x+1/2, -y, z+1/2'
'x+1/2, -y+1/2, -z'
'-x, y+1/2, -z+1/2'
'-x, -y, -z'
'x-1/2, y, -z-1/2'
'-x-1/2, y-1/2, z'
'x, -y-1/2, z-1/2'

loop_
_atom_site_label
_atom_site_type_symbol
_atom_site_fract_x
_atom_site_fract_y
_atom_site_fract_z
_atom_site_U_iso_or_equiv
_atom_site_adp_type
_atom_site_occupancy
_atom_site_symmetry_multiplicity
_atom_site_calc_flag
_atom_site_refinement_flags
Ge1 Ge 0.43515(5) 0.38229(4) 0.116620(19) 0.03872(15) Uani 1 1 d .
Ge2 Ge 0.77616(5) 0.24685(5) 0.05079(2) 0.04908(18) Uani 1 1 d .
Cl1 Cl 0.41224(14) 0.50048(9) 0.16369(5) 0.0543(4) Uani 1 1 d .
Cl2 Cl 0.88145(15) 0.27540(11) -0.01762(5) 0.0598(4) Uani 1 1 d .
Cl3 Cl 0.89114(16) 0.14345(12) 0.08270(6) 0.0674(5) Uani 1 1 d .
Cl4 Cl 0.83997(17) 0.36763(12) 0.09280(5) 0.0677(5) Uani 1 1 d .
N2 N 0.3187(3) 0.3048(2) 0.15135(13) 0.0303(9) Uani 1 1 d .
N1 N 0.2951(4) 0.4051(3) 0.07788(13) 0.0338(9) Uani 1 1 d .
O1 O 0.3811(3) 0.5100(3) 0.03739(13) 0.0489(10) Uani 1 1 d .
C7 C 0.3463(4) 0.2581(3) 0.19560(16) 0.0307(10) Uani 1 1 d .
C6 C 0.2258(4) 0.2935(3) 0.12996(16) 0.0306(10) Uani 1 1 d .
C5 C 0.2911(5) 0.4609(3) 0.04073(17) 0.0383(12) Uani 1 1 d .
C12 C 0.4133(4) 0.1813(3) 0.19289(16) 0.0342(11) Uani 1 1 d .
C1 C 0.2099(4) 0.3488(3) 0.08697(17) 0.0331(11) Uani 1 1 d .
C17 C 0.4545(5) 0.1437(3) 0.14533(18) 0.0426(13) Uani 1 1 d .
H17 H 0.4286 0.1827 0.1194 0.051 Uiso 1 1 d R
C2 C 0.1182(5) 0.3475(3) 0.05800(18) 0.0399(12) Uani 1 1 d .
H2 H 0.0600 0.3091 0.0647 0.048 Uiso 1 1 d R
C14 C 0.2377(5) 0.3760(3) 0.24338(17) 0.0389(12) Uani 1 1 d .
H14 H 0.2296 0.4014 0.2110 0.047 Uiso 1 1 d R
C10 C 0.4004(5) 0.1701(4) 0.27953(18) 0.0435(13) Uani 1 1 d .
H10 H 0.4190 0.1404 0.3078 0.052 Uiso 1 1 d R
C4 C 0.1996(5) 0.4641(4) 0.01069(18) 0.0440(13) Uani 1 1 d .
H4 H 0.1963 0.5048 -0.0146 0.053 Uiso 1 1 d R
C9 C 0.3362(5) 0.2462(4) 0.28101(17) 0.0417(12) Uani 1 1 d .
H9 H 0.3105 0.2668 0.3105 0.050 Uiso 1 1 d R
C8 C 0.3080(4) 0.2923(3) 0.23960(16) 0.0340(11) Uani 1 1 d .
C11 C 0.4383(5) 0.1389(3) 0.23570(18) 0.0433(13) Uani 1 1 d .
H11 H 0.4807 0.0872 0.2349 0.052 Uiso 1 1 d R
C13 C 0.1387(5) 0.2297(4) 0.1453(2) 0.0559(16) Uani 1 1 d .
H13A H 0.1316 0.1825 0.1220 0.067 Uiso 1 1 d R
H13B H 0.0703 0.2612 0.1479 0.067 Uiso 1 1 d R
H13C H 0.1577 0.2047 0.1760 0.067 Uiso 1 1 d R
C3 C 0.1151(5) 0.4061(4) 0.01931(19) 0.0447(13) Uani 1 1 d .
H3 H 0.0547 0.4056 -0.0012 0.054 Uiso 1 1 d R
C20 C 0.3868(6) 0.5776(4) 0.0004(2) 0.0594(18) Uani 1 1 d .
H20A H 0.3830 0.5496 -0.0306 0.071 Uiso 1 1 d R
H20B H 0.4546 0.6099 0.0032 0.071 Uiso 1 1 d R
H20C H 0.3263 0.6183 0.0041 0.071 Uiso 1 1 d R
C15 C 0.2927(6) 0.4457(4) 0.2754(2) 0.0618(18) Uani 1 1 d .
H15A H 0.2924 0.4251 0.3082 0.074 Uiso 1 1 d R
H15B H 0.2530 0.5011 0.2733 0.074 Uiso 1 1 d R
H15C H 0.3670 0.4549 0.2651 0.074 Uiso 1 1 d R
C18 C 0.4070(7) 0.0510(5) 0.1366(3) 0.083(3) Uani 1 1 d .
H18A H 0.4302 0.0117 0.1620 0.100 Uiso 1 1 d R
H18B H 0.4326 0.0285 0.1063 0.100 Uiso 1 1 d R
H18C H 0.3283 0.0543 0.1363 0.100 Uiso 1 1 d R
C19 C 0.5781(6) 0.1401(5) 0.1430(2) 0.0688(19) Uani 1 1 d .
H19A H 0.6061 0.1096 0.1708 0.083 Uiso 1 1 d R
H19B H 0.6070 0.1998 0.1420 0.083 Uiso 1 1 d R
H19C H 0.5999 0.1085 0.1144 0.083 Uiso 1 1 d R
C16 C 0.1229(6) 0.3554(5) 0.2629(3) 0.069(2) Uani 1 1 d .
H16A H 0.0902 0.3080 0.2444 0.082 Uiso 1 1 d R
H16B H 0.0779 0.4079 0.2607 0.082 Uiso 1 1 d R
H16C H 0.1287 0.3372 0.2959 0.082 Uiso 1 1 d R

loop_
_atom_site_aniso_label
_atom_site_aniso_U_11
_atom_site_aniso_U_22
_atom_site_aniso_U_33
_atom_site_aniso_U_23
_atom_site_aniso_U_13
_atom_site_aniso_U_12
Ge1 0.0377(3) 0.0376(3) 0.0408(3) 0.0103(2) -0.0026(2) -0.0018(3)
Ge2 0.0488(4) 0.0536(4) 0.0448(3) 0.0064(3) -0.0022(3) -0.0004(3)
Cl1 0.0717(11) 0.0363(7) 0.0550(8) 0.0007(6) -0.0099(8) -0.0141(7)
Cl2 0.0747(11) 0.0653(10) 0.0393(7) -0.0073(7) 0.0026(7) -0.0178(9)
Cl3 0.0770(12) 0.0614(10) 0.0638(9) 0.0068(8) -0.0131(9) 0.0134(9)
Cl4 0.0972(14) 0.0608(10) 0.0450(8) -0.0112(7) 0.0005(9) 0.0079(10)
N2 0.036(2) 0.026(2) 0.0291(19) 0.0019(15) 0.0002(18) -0.0011(18)
N1 0.042(2) 0.029(2) 0.0307(19) 0.0037(16) 0.0003(18) 0.0026(19)
O1 0.044(2) 0.051(2) 0.051(2) 0.0243(18) -0.0057(19) -0.007(2)
C7 0.036(3) 0.023(2) 0.033(2) 0.0049(19) -0.003(2) -0.003(2)
C6 0.031(3) 0.022(2) 0.039(2) 0.0022(19) 0.001(2) -0.005(2)
C5 0.044(3) 0.037(3) 0.034(2) 0.004(2) -0.001(2) 0.003(2)
C12 0.041(3) 0.028(2) 0.033(2) 0.0021(19) -0.002(2) 0.000(2)
C1 0.039(3) 0.027(2) 0.034(2) -0.0004(19) -0.003(2) 0.005(2)
C17 0.060(4) 0.032(3) 0.036(3) -0.001(2) -0.002(3) 0.007(3)
C2 0.040(3) 0.033(3) 0.046(3) -0.002(2) -0.007(2) 0.000(2)
C14 0.046(3) 0.035(3) 0.036(2) -0.001(2) 0.005(2) 0.003(3)
C10 0.060(4) 0.040(3) 0.031(2) 0.005(2) -0.008(3) 0.000(3)
C4 0.053(4) 0.041(3) 0.037(3) 0.010(2) -0.006(3) 0.003(3)
C9 0.053(3) 0.041(3) 0.031(2) 0.002(2) 0.001(2) -0.006(3)
C8 0.042(3) 0.027(2) 0.033(2) -0.0029(19) 0.000(2) -0.002(2)
C11 0.056(4) 0.031(3) 0.043(3) 0.009(2) -0.004(3) 0.008(3)
C13 0.053(4) 0.056(4) 0.059(4) 0.015(3) -0.009(3) -0.019(3)
C3 0.046(3) 0.047(3) 0.040(3) -0.001(2) -0.014(3) 0.003(3)
C20 0.058(4) 0.054(4) 0.066(4) 0.037(3) 0.005(3) -0.002(3)
C15 0.088(5) 0.041(3) 0.057(4) -0.009(3) -0.001(4) 0.000(3)
C18 0.095(6) 0.069(5) 0.085(5) -0.040(4) 0.017(5) -0.020(5)
C19 0.061(4) 0.081(5) 0.064(4) -0.013(4) 0.017(4) -0.008(4)
C16 0.055(4) 0.057(4) 0.093(5) 0.000(4) 0.020(4) 0.006(4)

loop_
_atom_type_symbol
_atom_type_description
_atom_type_scat_dispersion_real
_atom_type_scat_dispersion_imag
_atom_type_scat_source
C C 0.0033 0.0016 'International Tables Vol C Tables 4.2.6.8 and 6.1.1.4'
H H 0.0000 0.0000 'International Tables Vol C Tables 4.2.6.8 and 6.1.1.4'
O O 0.0106 0.0060 'International Tables Vol C Tables 4.2.6.8 and 6.1.1.4'
N N 0.0061 0.0033 'International Tables Vol C Tables 4.2.6.8 and 6.1.1.4'
Cl Cl 0.1484 0.1585 'International Tables Vol C Tables 4.2.6.8 and 6.1.1.4'
Ge Ge 0.1547 1.8001 'International Tables Vol C Tables 4.2.6.8 and 6.1.1.4'

loop_
_exptl_crystal_face_index_h
_exptl_crystal_face_index_k
_exptl_crystal_face_index_l
_exptl_crystal_face_perp_dist
0 -1 0 0.054
1 0 0 0.133
0 1 0 0.147
-1 0 0 0.216
0 0 1 0.042
0 0 -1 0.097
-1 0 -1 0.199
-1 1 0 0.199
-1 -1 0 0.166

loop_
_geom_angle_atom_site_label_1
_geom_angle_atom_site_label_2
_geom_angle_atom_site_label_3
_geom_angle
N1 Ge1 N2 76.50(16)
N1 Ge1 Cl1 94.12(12)
N2 Ge1 Cl1 94.92(11)
Cl3 Ge2 Cl4 97.43(7)
Cl3 Ge2 Cl2 95.91(7)
Cl4 Ge2 Cl2 94.80(6)
C6 N2 C7 122.0(4)
C6 N2 Ge1 117.4(3)
C7 N2 Ge1 120.3(3)
C5 N1 C1 120.3(4)
C5 N1 Ge1 123.0(4)
C1 N1 Ge1 115.9(3)
C5 O1 C20 118.6(4)
C8 C7 C12 122.4(4)
C8 C7 N2 118.9(4)
C12 C7 N2 118.7(4)
N2 C6 C1 114.7(4)
N2 C6 C13 125.3(4)
C1 C6 C13 120.0(5)
O1 C5 N1 111.8(5)
O1 C5 C4 127.1(5)
N1 C5 C4 121.1(5)
C11 C12 C7 117.1(4)
C11 C12 C17 120.3(5)
C7 C12 C17 122.6(4)
N1 C1 C2 121.3(4)
N1 C1 C6 113.5(4)
C2 C1 C6 125.1(5)
C19 C17 C18 109.9(6)
C19 C17 C12 112.4(5)
C18 C17 C12 110.5(5)
C19 C17 H17 108.1
C18 C17 H17 107.7
C12 C17 H17 108.2
C1 C2 C3 117.7(5)
C1 C2 H2 120.7
C3 C2 H2 121.5
C8 C14 C15 110.8(5)
C8 C14 C16 111.9(5)
C15 C14 C16 109.5(5)
C8 C14 H14 108.2
C15 C14 H14 108.3
C16 C14 H14 108.0
C9 C10 C11 119.5(5)
C9 C10 H10 120.3
C11 C10 H10 120.1
C3 C4 C5 118.5(5)
C3 C4 H4 120.9
C5 C4 H4 120.6
C10 C9 C8 121.8(5)
C10 C9 H9 119.3
C8 C9 H9 118.9
C9 C8 C7 117.2(5)
C9 C8 C14 119.6(4)
C7 C8 C14 123.2(4)
C12 C11 C10 121.9(5)
C12 C11 H11 118.9
C10 C11 H11 119.1
C6 C13 H13A 110.1
C6 C13 H13B 109.0
H13A C13 H13B 109.5
C6 C13 H13C 109.4
H13A C13 H13C 109.5
H13B C13 H13C 109.5
C4 C3 C2 121.0(5)
C4 C3 H3 119.6
C2 C3 H3 119.4
O1 C20 H20A 109.3
O1 C20 H20B 109.7
H20A C20 H20B 109.5
O1 C20 H20C 109.4
H20A C20 H20C 109.5
H20B C20 H20C 109.5
C14 C15 H15A 109.4
C14 C15 H15B 109.4
H15A C15 H15B 109.5
C14 C15 H15C 109.7
H15A C15 H15C 109.5
H15B C15 H15C 109.5
C17 C18 H18A 109.2
C17 C18 H18B 109.6
H18A C18 H18B 109.5
C17 C18 H18C 109.6
H18A C18 H18C 109.5
H18B C18 H18C 109.5
C17 C19 H19A 109.6
C17 C19 H19B 109.6
H19A C19 H19B 109.5
C17 C19 H19C 109.2
H19A C19 H19C 109.5
H19B C19 H19C 109.5
C14 C16 H16A 109.8
C14 C16 H16B 109.5
H16A C16 H16B 109.5
C14 C16 H16C 109.1
H16A C16 H16C 109.5
H16B C16 H16C 109.5

loop_
_geom_bond_atom_site_label_1
_geom_bond_atom_site_label_2
_geom_bond_distance
Ge1 N1 2.045(4)
Ge1 N2 2.070(4)
Ge1 Cl1 2.2152(16)
Ge2 Cl3 2.2663(18)
Ge2 Cl4 2.2858(18)
Ge2 Cl2 2.3308(16)
N2 C6 1.289(6)
N2 C7 1.452(6)
N1 C5 1.327(6)
N1 C1 1.361(6)
O1 C5 1.323(6)
O1 C20 1.443(6)
C7 C8 1.404(6)
C7 C12 1.410(7)
C6 C1 1.464(6)
C6 C13 1.489(7)
C5 C4 1.393(7)
C12 C11 1.381(6)
C12 C17 1.520(7)
C1 C2 1.377(7)
C17 C19 1.509(9)
C17 C18 1.520(8)
C17 H17 0.9800
C2 C3 1.387(7)
C2 H2 0.9299
C14 C8 1.520(7)
C14 C15 1.525(7)
C14 C16 1.532(8)
C14 H14 0.9800
C10 C9 1.381(8)
C10 C11 1.382(7)
C10 H10 0.9300
C4 C3 1.367(8)
C4 H4 0.9300
C9 C8 1.384(7)
C9 H9 0.9300
C11 H11 0.9299
C13 H13A 0.9602
C13 H13B 0.9599
C13 H13C 0.9601
C3 H3 0.9302
C20 H20A 0.9601
C20 H20B 0.9600
C20 H20C 0.9600
C15 H15A 0.9597
C15 H15B 0.9601
C15 H15C 0.9601
C18 H18A 0.9598
C18 H18B 0.9601
C18 H18C 0.9599
C19 H19A 0.9600
C19 H19B 0.9600
C19 H19C 0.9602
C16 H16A 0.9599
C16 H16B 0.9600
C16 H16C 0.9598
